data_7202720
loop_
_publ_author_name
'Hendrik Bu\&skamp'
'Glen B. Deacon'
'Matthias Hilder'
'Peter C. Junk'
'Ulrich H. Kynast'
'Winnie W. Lee'
'David R. Turner'

_publ_section_title
;
 Structural variations in rare earth benzoate complexes : Part I.
 Lanthanum
;
_journal_issue 5
_journal_name_full CrystEngComm
_journal_page_first 394
_journal_paper_doi 10.1039/b700980a
_journal_volume 9
_journal_year 2007
_chemical_formula_moiety 'C26 H29 La1 O8 S1, H2 O1'
_chemical_formula_sum 'C26 H31 La O9 S'
_chemical_formula_weight 658.48
_chemical_name_common
;
poly((aqua)(dimethylsulphoxide)tris(3-
methylbenzoato)lanthanum(iii)) water solvate
;
_chemical_name_systematic
;
poly[(aqua)(dimethylsulphoxide)tris(3-methylbenzoato)lanthanum(III)]
water solvate
;
_space_group_IT_number 2
_symmetry_cell_setting triclinic
_symmetry_space_group_name_Hall '-P 1'
_symmetry_space_group_name_H-M 'P -1'
_atom_sites_solution_hydrogens geom
_atom_sites_solution_primary direct
_atom_sites_solution_secondary difmap
_audit_creation_method SHELXL-97
_cell_angle_alpha 106.171(1)
_cell_angle_beta 94.743(1)
_cell_angle_gamma 101.490(1)
_cell_formula_units_Z 2
_cell_length_a 9.6022(2)
_cell_length_b 9.9801(2)
_cell_length_c 16.1375(3)
_cell_measurement_temperature 123(1)
_cell_volume 1439.75(5)
_computing_cell_refinement 'DENZO-SMN (Otwinowski & Minor, 1997)'
_computing_data_collection 'Collect (Hooft, 1999)'
_computing_data_reduction 'DENZO-SMN (Otwinowski & Minor, 1997)'
_computing_molecular_graphics 'X-Seed (Barbour, 1999)'
_computing_publication_material 'CIFTAB (Sheldrick, 1997)'
_computing_structure_refinement 'SHELXL-97 (Sheldrick, 1997)'
_computing_structure_solution 'SHELXS-97 (Sheldrick, 1990)'
_diffrn_ambient_temperature 123(1)
_diffrn_measured_fraction_theta_full 0.992
_diffrn_measured_fraction_theta_max 0.992
_diffrn_measurement_device_type 'Nonius KappaCCD'
_diffrn_measurement_method 'phi and omega scans'
_diffrn_radiation_monochromator graphite
_diffrn_radiation_source 'fine-focus sealed tube'
_diffrn_radiation_type MoK\a
_diffrn_radiation_wavelength 0.71073
_diffrn_reflns_av_R_equivalents 0.0402
_diffrn_reflns_av_sigmaI/netI 0.0537
_diffrn_reflns_limit_h_max 12
_diffrn_reflns_limit_h_min -12
_diffrn_reflns_limit_k_max 12
_diffrn_reflns_limit_k_min -12
_diffrn_reflns_limit_l_max 20
_diffrn_reflns_limit_l_min -17
_diffrn_reflns_number 13733
_diffrn_reflns_theta_full 27.50
_diffrn_reflns_theta_max 27.50
_diffrn_reflns_theta_min 3.68
_exptl_absorpt_coefficient_mu 1.603
_exptl_absorpt_correction_T_max 0.8309
_exptl_absorpt_correction_T_min 0.6995
_exptl_absorpt_correction_type empirical
_exptl_absorpt_process_details SORTAV
_exptl_crystal_colour colourless
_exptl_crystal_density_diffrn 1.519
_exptl_crystal_density_method 'not measured'
_exptl_crystal_description block
_exptl_crystal_F_000 664
_exptl_crystal_size_max 0.24
_exptl_crystal_size_mid 0.20
_exptl_crystal_size_min 0.12
_refine_diff_density_max 0.945
_refine_diff_density_min -0.983
_refine_diff_density_rms 0.093
_refine_ls_extinction_expression Fc^*^=kFc[1+0.001xFc^2^\l^3^/sin(2\q)]^-1/4^
_refine_ls_extinction_method none
_refine_ls_goodness_of_fit_ref 1.053
_refine_ls_hydrogen_treatment mixed
_refine_ls_matrix_type full
_refine_ls_number_parameters 345
_refine_ls_number_reflns 6554
_refine_ls_number_restraints 3
_refine_ls_restrained_S_all 2.505
_refine_ls_R_factor_all 0.0464
_refine_ls_R_factor_gt 0.0345
_refine_ls_shift/su_max 0.011
_refine_ls_shift/su_mean 0.000
_refine_ls_structure_factor_coef Fsqd
_refine_ls_weighting_details 'calc w=1/[\s^2^(Fo^2^)+(0.2000P)^2^+0.0000P] where P=(Fo^2^+2Fc^2^)/3'
_refine_ls_weighting_scheme calc
_refine_ls_wR_factor_gt 0.0736
_refine_ls_wR_factor_ref 0.0774
_reflns_number_gt 5565
_reflns_number_total 6554
_reflns_threshold_expression >2sigma(I)
_cod_data_source_file b700980a.txt
_cod_data_source_block HB9DMSO
_cod_depositor_comments
;
The following automatic conversions were performed:
'_exptl_absorpt_correction_type' value 'Empirical' changed to 'empirical'
according to '/home/saulius/struct/CIF-dictionaries/cif_core.dic'
dictionary named 'cif_core.dic' version 2.4.1 from 2010-06-29.

Automatic conversion script
Id: cif_fix_enum 1527 2010-12-29 10:47:43Z saulius 
;
_cod_original_sg_symbol_H-M P-1
_cod_original_formula_sum 'C26 H31 La1 O9 S1'
_cod_database_code 7202720

loop_
_symmetry_equiv_pos_as_xyz
'x, y, z'
'-x, -y, -z'

loop_
_atom_site_label
_atom_site_type_symbol
_atom_site_fract_x
_atom_site_fract_y
_atom_site_fract_z
_atom_site_U_iso_or_equiv
_atom_site_adp_type
_atom_site_occupancy
_atom_site_symmetry_multiplicity
_atom_site_calc_flag
_atom_site_refinement_flags
_atom_site_disorder_assembly
_atom_site_disorder_group
La1 La 0.78499(4) 0.51119(4) 0.51150(3) 0.02746(16) Uani 1 1 d . . .
S1 S 0.8358(2) 0.9067(2) 0.54729(18) 0.0557(6) Uani 1 1 d . . .
O1 O 0.8253(5) 0.3963(6) 0.6323(4) 0.0443(13) Uani 1 1 d . . .
C1 C 0.9557(7) 0.3910(7) 0.6350(5) 0.0324(15) Uani 1 1 d . . .
O2 O 1.0300(5) 0.4240(5) 0.5799(3) 0.0349(11) Uani 1 1 d . . .
C2 C 1.0206(8) 0.3415(8) 0.7048(5) 0.0367(17) Uani 1 1 d . . .
O3 O 0.9580(5) 0.7049(5) 0.6333(4) 0.0440(13) Uani 1 1 d . . .
C3 C 0.9534(9) 0.3393(9) 0.7771(6) 0.051(2) Uani 1 1 d . . .
H3 H 0.8681 0.3736 0.7826 0.061 Uiso 1 1 calc R . .
O4 O 1.1700(5) 0.7093(5) 0.5858(4) 0.0425(13) Uani 1 1 d . . .
C4 C 1.0070(12) 0.2884(12) 0.8417(7) 0.069(3) Uani 1 1 d . . .
O5 O 0.6179(5) 0.5982(6) 0.6103(3) 0.0416(12) Uani 1 1 d . . .
C5 C 1.1311(12) 0.2378(12) 0.8309(8) 0.076(3) Uani 1 1 d . . .
H5 H 1.1690 0.1996 0.8732 0.092 Uiso 1 1 calc R . .
O6 O 0.3874(5) 0.5258(6) 0.6187(3) 0.0417(13) Uani 1 1 d . . .
C6 C 1.1993(12) 0.2420(12) 0.7607(8) 0.075(3) Uani 1 1 d . . .
H6 H 1.2845 0.2076 0.7548 0.090 Uiso 1 1 calc R . .
O7 O 0.5684(6) 0.2909(6) 0.5000(5) 0.0478(15) Uani 1 1 d . . .
C7 C 1.1464(9) 0.2952(10) 0.6989(6) 0.055(2) Uani 1 1 d . . .
H7 H 1.1967 0.3003 0.6511 0.066 Uiso 1 1 calc R . .
H7A H 0.552(12) 0.280(12) 0.555(8) 0.09(4) Uiso 1 1 d . . .
H7B H 0.501(10) 0.297(10) 0.480(7) 0.06(3) Uiso 1 1 d . . .
H9A H 0.5010 0.2574 0.7073 1.254 Uiso 1 1 d D . .
H9B H 0.6671 0.2924 0.6995 1.465 Uiso 1 1 d D . .
O8 O 0.7516(5) 0.7551(5) 0.5018(4) 0.0436(13) Uani 1 1 d . . .
C8 C 0.9306(16) 0.286(2) 0.9198(9) 0.126(6) Uani 1 1 d . . .
H8A H 0.9877 0.3586 0.9719 0.189 Uiso 1 1 calc R . .
H8B H 0.9185 0.1910 0.9281 0.189 Uiso 1 1 calc R . .
H8C H 0.8361 0.3067 0.9098 0.189 Uiso 1 1 calc R . .
O9 O 0.57541(14) 0.2547(8) 0.67893(17) 0.119(3) Uani 1 1 d D . .
C9 C 1.0938(8) 0.7403(7) 0.6442(5) 0.0357(17) Uani 1 1 d . . .
C10 C 1.1695(8) 0.8254(8) 0.7345(5) 0.0400(18) Uani 1 1 d . . .
C11 C 1.3167(9) 0.8817(8) 0.7471(6) 0.051(2) Uani 1 1 d . . .
H11 H 1.3673 0.8690 0.6984 0.061 Uiso 1 1 calc R . .
C12 C 1.3912(10) 0.9566(10) 0.8304(7) 0.065(3) Uani 1 1 d . . .
C13 C 1.3170(13) 0.9738(11) 0.8992(7) 0.072(3) Uani 1 1 d . . .
H13 H 1.3674 1.0243 0.9560 0.087 Uiso 1 1 calc R . .
C14 C 1.1722(14) 0.9208(12) 0.8892(7) 0.077(3) Uani 1 1 d . . .
H14 H 1.1228 0.9350 0.9384 0.092 Uiso 1 1 calc R . .
C15 C 1.0970(10) 0.8455(10) 0.8057(6) 0.059(2) Uani 1 1 d . . .
H15 H 0.9962 0.8082 0.7981 0.071 Uiso 1 1 calc R . .
C16 C 1.5523(13) 1.0162(15) 0.8427(10) 0.112(5) Uani 1 1 d . . .
H16A H 1.5858 1.0740 0.9036 0.169 Uiso 1 1 calc R . .
H16B H 1.5743 1.0762 0.8045 0.169 Uiso 1 1 calc R . .
H16C H 1.6007 0.9368 0.8279 0.169 Uiso 1 1 calc R . .
C17 C 0.5165(7) 0.5731(7) 0.6526(5) 0.0314(15) Uani 1 1 d . . .
C18 C 0.5517(8) 0.6034(8) 0.7494(5) 0.0380(17) Uani 1 1 d . . .
C19 C 0.4432(9) 0.5987(8) 0.8003(5) 0.0443(19) Uani 1 1 d . . .
H19 H 0.3461 0.5765 0.7735 0.053 Uiso 1 1 calc R . .
C20 C 0.4731(12) 0.6256(10) 0.8899(6) 0.061(2) Uani 1 1 d . . .
C21 C 0.6169(15) 0.6563(12) 0.9264(7) 0.083(3) Uani 1 1 d . . .
H21 H 0.6403 0.6750 0.9875 0.099 Uiso 1 1 calc R . .
C22 C 0.7252(13) 0.6602(14) 0.8763(7) 0.089(4) Uani 1 1 d . . .
H22 H 0.8221 0.6804 0.9029 0.107 Uiso 1 1 calc R . .
C23 C 0.6946(9) 0.6353(11) 0.7879(6) 0.063(3) Uani 1 1 d . . .
H23 H 0.7700 0.6396 0.7534 0.075 Uiso 1 1 calc R . .
C24 C 0.3549(15) 0.6232(13) 0.9452(8) 0.093(4) Uani 1 1 d . . .
H24A H 0.3376 0.7197 0.9661 0.139 Uiso 1 1 calc R . .
H24B H 0.3831 0.5918 0.9952 0.139 Uiso 1 1 calc R . .
H24C H 0.2669 0.5566 0.9105 0.139 Uiso 1 1 calc R . .
C25 C 0.7560(14) 1.0129(10) 0.4941(9) 0.090(4) Uani 1 1 d . . .
H25A H 0.7825 0.9977 0.4354 0.135 Uiso 1 1 calc R . .
H25B H 0.7903 1.1144 0.5277 0.135 Uiso 1 1 calc R . .
H25C H 0.6513 0.9850 0.4899 0.135 Uiso 1 1 calc R . .
C26 C 0.7735(14) 0.9572(11) 0.6489(8) 0.089(4) Uani 1 1 d . . .
H26A H 0.8111 0.9080 0.6873 0.134 Uiso 1 1 calc R . .
H26B H 0.6682 0.9305 0.6400 0.134 Uiso 1 1 calc R . .
H26C H 0.8065 1.0612 0.6757 0.134 Uiso 1 1 calc R . .

loop_
_atom_site_aniso_label
_atom_site_aniso_U_11
_atom_site_aniso_U_22
_atom_site_aniso_U_33
_atom_site_aniso_U_23
_atom_site_aniso_U_13
_atom_site_aniso_U_12
La1 0.0234(2) 0.0325(2) 0.0271(2) 0.00883(16) 0.00338(15) 0.00822(16)
S1 0.0449(11) 0.0386(11) 0.0833(19) 0.0196(11) 0.0119(11) 0.0065(9)
O1 0.032(3) 0.061(3) 0.048(3) 0.028(3) 0.007(2) 0.014(2)
C1 0.036(4) 0.032(4) 0.030(4) 0.011(3) 0.005(3) 0.008(3)
O2 0.035(3) 0.039(3) 0.035(3) 0.017(2) 0.009(2) 0.011(2)
C2 0.037(4) 0.038(4) 0.035(4) 0.017(3) -0.002(3) 0.002(3)
O3 0.032(3) 0.043(3) 0.047(3) -0.001(3) -0.003(2) 0.010(2)
C3 0.050(5) 0.065(5) 0.042(5) 0.027(4) 0.004(4) 0.007(4)
O4 0.043(3) 0.036(3) 0.042(3) 0.001(2) 0.008(3) 0.010(2)
C4 0.074(7) 0.087(7) 0.045(6) 0.039(5) -0.006(5) -0.006(6)
O5 0.031(3) 0.060(3) 0.035(3) 0.013(3) 0.011(2) 0.014(2)
C5 0.079(7) 0.083(7) 0.074(8) 0.055(6) -0.021(6) 0.005(6)
O6 0.029(3) 0.058(3) 0.035(3) 0.017(3) -0.003(2) 0.003(2)
C6 0.071(6) 0.086(7) 0.089(9) 0.052(7) 0.003(6) 0.033(6)
O7 0.030(3) 0.051(3) 0.065(5) 0.023(3) 0.003(3) 0.008(3)
C7 0.055(5) 0.063(6) 0.059(6) 0.033(5) 0.008(4) 0.022(4)
O8 0.049(3) 0.036(3) 0.049(4) 0.013(3) 0.011(3) 0.016(2)
C8 0.119(11) 0.208(17) 0.070(9) 0.086(11) 0.021(8) 0.017(11)
O9 0.108(7) 0.112(7) 0.156(10) 0.074(7) 0.038(7) 0.017(6)
C9 0.037(4) 0.028(3) 0.039(4) 0.006(3) -0.001(3) 0.008(3)
C10 0.044(4) 0.033(4) 0.039(5) 0.006(3) -0.001(3) 0.011(3)
C11 0.048(5) 0.045(4) 0.049(5) 0.001(4) -0.006(4) 0.010(4)
C12 0.059(6) 0.056(5) 0.062(7) 0.002(5) -0.020(5) 0.006(4)
C13 0.092(8) 0.063(6) 0.045(6) 0.002(5) -0.022(6) 0.012(6)
C14 0.108(9) 0.082(7) 0.037(6) 0.011(5) 0.015(6) 0.023(7)
C15 0.059(6) 0.061(5) 0.049(6) 0.008(5) 0.006(5) 0.007(4)
C16 0.067(8) 0.122(11) 0.107(11) 0.000(9) -0.032(7) -0.004(7)
C17 0.033(4) 0.030(3) 0.032(4) 0.007(3) 0.005(3) 0.012(3)
C18 0.042(4) 0.042(4) 0.028(4) 0.008(3) 0.000(3) 0.014(3)
C19 0.052(5) 0.046(4) 0.037(5) 0.013(4) 0.012(4) 0.014(4)
C20 0.096(7) 0.052(5) 0.038(5) 0.016(4) 0.016(5) 0.018(5)
C21 0.122(10) 0.088(8) 0.030(5) 0.009(5) -0.008(6) 0.029(7)
C22 0.078(8) 0.123(10) 0.049(7) 0.004(7) -0.026(6) 0.028(7)
C23 0.047(5) 0.088(7) 0.042(5) 0.006(5) -0.009(4) 0.017(5)
C24 0.146(12) 0.093(8) 0.047(7) 0.025(6) 0.049(7) 0.024(8)
C25 0.106(8) 0.049(6) 0.126(12) 0.043(7) 0.009(8) 0.026(6)
C26 0.124(10) 0.053(6) 0.077(8) -0.006(6) 0.018(7) 0.023(6)

loop_
_atom_type_symbol
_atom_type_description
_atom_type_scat_dispersion_real
_atom_type_scat_dispersion_imag
_atom_type_scat_source
C C 0.0033 0.0016 'International Tables Vol C Tables 4.2.6.8 and 6.1.1.4'
H H 0.0000 0.0000 'International Tables Vol C Tables 4.2.6.8 and 6.1.1.4'
O O 0.0106 0.0060 'International Tables Vol C Tables 4.2.6.8 and 6.1.1.4'
S S 0.1246 0.1234 'International Tables Vol C Tables 4.2.6.8 and 6.1.1.4'
La La -0.2871 2.4523 'International Tables Vol C Tables 4.2.6.8 and 6.1.1.4'

loop_
_geom_angle_atom_site_label_1
_geom_angle_atom_site_label_2
_geom_angle_atom_site_label_3
_geom_angle
_geom_angle_site_symmetry_1
_geom_angle_site_symmetry_3
_geom_angle_publ_flag
O6 La1 O4 79.38(18) 2_666 2_766 ?
O6 La1 O5 92.21(17) 2_666 . ?
O4 La1 O5 142.19(18) 2_766 . ?
O6 La1 O2 84.44(16) 2_666 2_766 ?
O4 La1 O2 70.60(17) 2_766 2_766 ?
O5 La1 O2 145.80(17) . 2_766 ?
O6 La1 O3 142.52(17) 2_666 . ?
O4 La1 O3 128.28(16) 2_766 . ?
O5 La1 O3 79.06(17) . . ?
O2 La1 O3 83.12(17) 2_766 . ?
O6 La1 O1 139.67(17) 2_666 . ?
O4 La1 O1 84.81(18) 2_766 . ?
O5 La1 O1 78.10(17) . . ?
O2 La1 O1 124.55(15) 2_766 . ?
O3 La1 O1 74.49(18) . . ?
O6 La1 O8 70.79(17) 2_666 . ?
O4 La1 O8 137.68(18) 2_766 . ?
O5 La1 O8 69.71(18) . . ?
O2 La1 O8 77.12(16) 2_766 . ?
O3 La1 O8 72.00(17) . . ?
O1 La1 O8 136.95(18) . . ?
O6 La1 O7 71.5(2) 2_666 . ?
O4 La1 O7 70.67(19) 2_766 . ?
O5 La1 O7 71.69(19) . . ?
O2 La1 O7 137.35(19) 2_766 . ?
O3 La1 O7 136.3(2) . . ?
O1 La1 O7 68.3(2) . . ?
O8 La1 O7 123.75(18) . . ?
O6 La1 O2 144.93(17) 2_666 . ?
O4 La1 O2 66.36(16) 2_766 . ?
O5 La1 O2 119.29(16) . . ?
O2 La1 O2 77.57(16) 2_766 . ?
O3 La1 O2 64.88(15) . . ?
O1 La1 O2 46.98(14) . . ?
O8 La1 O2 131.90(15) . . ?
O7 La1 O2 102.39(17) . . ?
O6 La1 C1 150.81(18) 2_666 . ?
O4 La1 C1 75.82(18) 2_766 . ?
O5 La1 C1 97.96(18) . . ?
O2 La1 C1 101.38(17) 2_766 . ?
O3 La1 C1 66.59(17) . . ?
O1 La1 C1 23.21(17) . . ?
O8 La1 C1 138.39(18) . . ?
O7 La1 C1 85.8(2) . . ?
O2 La1 C1 23.85(16) . . ?
O6 La1 La1 120.38(12) 2_666 2_766 ?
O4 La1 La1 61.79(12) 2_766 2_766 ?
O5 La1 La1 145.77(12) . 2_766 ?
O2 La1 La1 42.21(11) 2_766 2_766 ?
O3 La1 La1 68.71(11) . 2_766 ?
O1 La1 La1 82.34(11) . 2_766 ?
O8 La1 La1 109.11(12) . 2_766 ?
O7 La1 La1 125.70(13) . 2_766 ?
O2 La1 La1 35.36(10) . 2_766 ?
C1 La1 La1 59.19(13) . 2_766 ?
O8 S1 C26 105.5(4) . . ?
O8 S1 C25 104.3(5) . . ?
C26 S1 C25 99.4(6) . . ?
C1 O1 La1 103.6(4) . . ?
O2 C1 O1 121.8(7) . . ?
O2 C1 C2 120.0(6) . . ?
O1 C1 C2 118.3(7) . . ?
O2 C1 La1 68.8(4) . . ?
O1 C1 La1 53.2(4) . . ?
C2 C1 La1 170.3(5) . . ?
C1 O2 La1 169.8(5) . 2_766 ?
C1 O2 La1 87.3(4) . . ?
La1 O2 La1 102.43(16) 2_766 . ?
C7 C2 C3 118.4(8) . . ?
C7 C2 C1 121.6(7) . . ?
C3 C2 C1 119.9(7) . . ?
C9 O3 La1 129.8(5) . . ?
C2 C3 C4 121.8(9) . . ?
C2 C3 H3 119.1 . . ?
C4 C3 H3 119.1 . . ?
C9 O4 La1 136.7(5) . 2_766 ?
C3 C4 C5 117.4(10) . . ?
C3 C4 C8 120.8(11) . . ?
C5 C4 C8 121.9(11) . . ?
C17 O5 La1 149.9(5) . . ?
C6 C5 C4 121.1(9) . . ?
C6 C5 H5 119.4 . . ?
C4 C5 H5 119.4 . . ?
C17 O6 La1 144.5(5) . 2_666 ?
C5 C6 C7 120.5(10) . . ?
C5 C6 H6 119.8 . . ?
C7 C6 H6 119.8 . . ?
La1 O7 H7A 113(7) . . ?
La1 O7 H7B 113(8) . . ?
H7A O7 H7B 107(10) . . ?
C6 C7 C2 120.7(9) . . ?
C6 C7 H7 119.7 . . ?
C2 C7 H7 119.7 . . ?
S1 O8 La1 132.4(3) . . ?
C4 C8 H8A 109.5 . . ?
C4 C8 H8B 109.5 . . ?
H8A C8 H8B 109.5 . . ?
C4 C8 H8C 109.5 . . ?
H8A C8 H8C 109.5 . . ?
H8B C8 H8C 109.5 . . ?
H9A O9 H9B 128.4 . . ?
O4 C9 O3 125.1(7) . . ?
O4 C9 C10 117.4(6) . . ?
O3 C9 C10 117.5(7) . . ?
C15 C10 C11 119.1(8) . . ?
C15 C10 C9 121.6(7) . . ?
C11 C10 C9 119.3(8) . . ?
C10 C11 C12 120.9(9) . . ?
C10 C11 H11 119.6 . . ?
C12 C11 H11 119.6 . . ?
C13 C12 C11 118.7(9) . . ?
C13 C12 C16 121.3(10) . . ?
C11 C12 C16 119.9(11) . . ?
C12 C13 C14 122.1(9) . . ?
C12 C13 H13 119.0 . . ?
C14 C13 H13 119.0 . . ?
C13 C14 C15 119.4(10) . . ?
C13 C14 H14 120.3 . . ?
C15 C14 H14 120.3 . . ?
C10 C15 C14 119.9(9) . . ?
C10 C15 H15 120.0 . . ?
C14 C15 H15 120.0 . . ?
C12 C16 H16A 109.5 . . ?
C12 C16 H16B 109.5 . . ?
H16A C16 H16B 109.5 . . ?
C12 C16 H16C 109.5 . . ?
H16A C16 H16C 109.5 . . ?
H16B C16 H16C 109.5 . . ?
O6 C17 O5 123.8(7) . . ?
O6 C17 C18 118.0(6) . . ?
O5 C17 C18 118.2(6) . . ?
C19 C18 C23 119.9(8) . . ?
C19 C18 C17 120.3(7) . . ?
C23 C18 C17 119.8(7) . . ?
C18 C19 C20 121.3(8) . . ?
C18 C19 H19 119.3 . . ?
C20 C19 H19 119.3 . . ?
C19 C20 C21 117.4(9) . . ?
C19 C20 C24 121.1(10) . . ?
C21 C20 C24 121.4(10) . . ?
C22 C21 C20 121.6(10) . . ?
C22 C21 H21 119.2 . . ?
C20 C21 H21 119.2 . . ?
C21 C22 C23 120.5(10) . . ?
C21 C22 H22 119.7 . . ?
C23 C22 H22 119.7 . . ?
C22 C23 C18 119.2(10) . . ?
C22 C23 H23 120.4 . . ?
C18 C23 H23 120.4 . . ?
C20 C24 H24A 109.5 . . ?
C20 C24 H24B 109.5 . . ?
H24A C24 H24B 109.5 . . ?
C20 C24 H24C 109.5 . . ?
H24A C24 H24C 109.5 . . ?
H24B C24 H24C 109.5 . . ?
S1 C25 H25A 109.5 . . ?
S1 C25 H25B 109.5 . . ?
H25A C25 H25B 109.5 . . ?
S1 C25 H25C 109.5 . . ?
H25A C25 H25C 109.5 . . ?
H25B C25 H25C 109.5 . . ?
S1 C26 H26A 109.5 . . ?
S1 C26 H26B 109.5 . . ?
H26A C26 H26B 109.5 . . ?
S1 C26 H26C 109.5 . . ?
H26A C26 H26C 109.5 . . ?
H26B C26 H26C 109.5 . . ?

loop_
_geom_bond_atom_site_label_1
_geom_bond_atom_site_label_2
_geom_bond_distance
_geom_bond_site_symmetry_2
_geom_bond_publ_flag
La1 O6 2.458(5) 2_666 ?
La1 O4 2.462(5) 2_766 ?
La1 O5 2.466(5) . ?
La1 O2 2.501(5) 2_766 ?
La1 O3 2.534(5) . ?
La1 O1 2.562(5) . ?
La1 O8 2.563(5) . ?
La1 O7 2.661(6) . ?
La1 O2 2.903(5) . ?
La1 C1 3.110(7) . ?
La1 La1 4.2204(7) 2_766 ?
S1 O8 1.510(5) . ?
S1 C26 1.767(12) . ?
S1 C25 1.780(10) . ?
O1 C1 1.261(8) . ?
C1 O2 1.259(8) . ?
C1 C2 1.489(10) . ?
O2 La1 2.501(5) 2_766 ?
C2 C7 1.378(11) . ?
C2 C3 1.383(11) . ?
O3 C9 1.265(8) . ?
C3 C4 1.386(12) . ?
C3 H3 0.9500 . ?
O4 C9 1.249(9) . ?
O4 La1 2.462(5) 2_766 ?
C4 C5 1.390(16) . ?
C4 C8 1.512(16) . ?
O5 C17 1.259(9) . ?
C5 C6 1.361(16) . ?
C5 H5 0.9500 . ?
O6 C17 1.252(8) . ?
O6 La1 2.458(5) 2_666 ?
C6 C7 1.362(13) . ?
C6 H6 0.9500 . ?
O7 H7A 0.94(13) . ?
O7 H7B 0.72(10) . ?
C7 H7 0.9500 . ?
C8 H8A 0.9800 . ?
C8 H8B 0.9800 . ?
C8 H8C 0.9800 . ?
O9 H9A 0.8813 . ?
O9 H9B 0.8817 . ?
C9 C10 1.505(10) . ?
C10 C15 1.380(12) . ?
C10 C11 1.388(11) . ?
C11 C12 1.394(12) . ?
C11 H11 0.9500 . ?
C12 C13 1.358(15) . ?
C12 C16 1.517(15) . ?
C13 C14 1.364(16) . ?
C13 H13 0.9500 . ?
C14 C15 1.400(14) . ?
C14 H14 0.9500 . ?
C15 H15 0.9500 . ?
C16 H16A 0.9800 . ?
C16 H16B 0.9800 . ?
C16 H16C 0.9800 . ?
C17 C18 1.502(10) . ?
C18 C19 1.381(11) . ?
C18 C23 1.395(11) . ?
C19 C20 1.388(12) . ?
C19 H19 0.9500 . ?
C20 C21 1.394(15) . ?
C20 C24 1.501(15) . ?
C21 C22 1.370(17) . ?
C21 H21 0.9500 . ?
C22 C23 1.373(14) . ?
C22 H22 0.9500 . ?
C23 H23 0.9500 . ?
C24 H24A 0.9800 . ?
C24 H24B 0.9800 . ?
C24 H24C 0.9800 . ?
C25 H25A 0.9800 . ?
C25 H25B 0.9800 . ?
C25 H25C 0.9800 . ?
C26 H26A 0.9800 . ?
C26 H26B 0.9800 . ?
C26 H26C 0.9800 . ?

loop_
_geom_hbond_atom_site_label_D
_geom_hbond_atom_site_label_H
_geom_hbond_atom_site_label_A
_geom_hbond_distance_DH
_geom_hbond_distance_HA
_geom_hbond_distance_DA
_geom_hbond_angle_DHA
_geom_hbond_site_symmetry_A
O7 H7A O9 0.94(13) 2.09(13) 3.005(9) 164(10) .
O7 H7B O5 0.72(10) 2.35(10) 2.992(9) 148(10) 2_666
O7 H7B O8 0.72(10) 2.44(10) 3.011(8) 137(10) 2_666
